data_4061738
_journal_name_full Organometallics
_journal_paper_doi 10.1021/om050588o
_journal_year 2005
_chemical_formula_sum 'C49 H45 Au2 N O3 P2'
_chemical_formula_weight 1151.73
_space_group_IT_number 2
_symmetry_cell_setting triclinic
_symmetry_space_group_name_Hall '-P 1'
_symmetry_space_group_name_H-M 'P -1'
_cell_angle_alpha 65.537(2)
_cell_angle_beta 70.290(2)
_cell_angle_gamma 81.152(2)
_cell_formula_units_Z 2
_cell_length_a 13.1872(5)
_cell_length_b 13.3599(6)
_cell_length_c 14.2729(3)
_cell_measurement_temperature 150(2)
_cell_volume 2154.46(13)
_diffrn_ambient_temperature 150(2)
_exptl_crystal_density_diffrn 1.775
_cod_depositor_comments
;
The following automatic conversions were performed:
'_symmetry_cell_setting' value 'Triclinic' changed to 'triclinic'
according to '/home/saulius/struct/CIF-dictionaries/cif_core.dic'
dictionary named 'cif_core.dic' version 2.4.1 from 2010-06-29.

Automatic conversion script
Id: cif_fix_enum 1527 2010-12-29 10:47:43Z saulius 
;
_cod_database_code 4061738

loop_
_symmetry_equiv_pos_as_xyz
'x, y, z'
'-x, -y, -z'

loop_
_atom_site_label
_atom_site_type_symbol
_atom_site_fract_x
_atom_site_fract_y
_atom_site_fract_z
_atom_site_U_iso_or_equiv
_atom_site_adp_type
_atom_site_occupancy
_atom_site_symmetry_multiplicity
_atom_site_calc_flag
_atom_site_refinement_flags
_atom_site_disorder_assembly
_atom_site_disorder_group
Au1 Au 1.711363(19) 0.57265(2) 0.458795(18) 0.02962(9) Uani 1 1 d . . .
Au2 Au 1.23593(2) 0.31739(2) 1.078551(19) 0.02924(9) Uani 1 1 d . A .
P1 P 1.72316(13) 0.39638(16) 0.46942(13) 0.0284(4) Uani 1 1 d . . .
P2 P 1.18843(14) 0.22834(16) 0.99498(13) 0.0275(4) Uani 1 1 d . . .
C1 C 1.7056(6) 0.7306(7) 0.4451(5) 0.0358(17) Uani 1 1 d . . .
C2 C 1.7051(6) 0.8223(7) 0.4353(5) 0.0403(19) Uani 1 1 d . . .
C3 C 1.7080(8) 0.9402(7) 0.4134(6) 0.056(2) Uani 1 1 d . . .
H3A H 1.7514 0.9788 0.3373 0.067 Uiso 1 1 calc R . .
H3B H 1.6337 0.9709 0.4214 0.067 Uiso 1 1 calc R . .
O4 O 1.7510(5) 0.9632(5) 0.4813(5) 0.0594(16) Uani 1 1 d . . .
C5 C 1.6850(8) 0.9529(7) 0.5833(7) 0.054(2) Uani 1 1 d . . .
C6 C 1.7302(9) 0.9855(8) 0.6409(8) 0.072(3) Uani 1 1 d . . .
H6A H 1.8022 1.0107 0.6115 0.086 Uiso 1 1 calc R . .
C7 C 1.5831(7) 0.9125(7) 0.6293(6) 0.052(2) Uani 1 1 d . . .
H7A H 1.5534 0.8875 0.5908 0.063 Uiso 1 1 calc R . .
C8 C 1.6654(11) 0.9801(9) 0.7453(8) 0.084(4) Uani 1 1 d . . .
H8A H 1.6935 1.0050 0.7850 0.101 Uiso 1 1 calc R . .
C9 C 1.5234(8) 0.9075(8) 0.7300(7) 0.065(3) Uani 1 1 d . . .
H9A H 1.4519 0.8810 0.7600 0.078 Uiso 1 1 calc R . .
C10 C 1.5652(9) 0.9403(8) 0.7885(7) 0.064(3) Uani 1 1 d . . .
O11 O 1.5089(7) 0.9452(6) 0.8885(5) 0.096(3) Uani 1 1 d . . .
C12 C 1.4508(9) 0.8523(7) 0.9709(6) 0.060(3) Uani 1 1 d . . .
C13 C 1.3661(10) 0.8747(8) 1.0472(7) 0.077(3) Uani 1 1 d . . .
H13A H 1.3468 0.9486 1.0394 0.092 Uiso 1 1 calc R . .
C14 C 1.4815(6) 0.7475(7) 0.9799(6) 0.044(2) Uani 1 1 d . . .
H14A H 1.5411 0.7337 0.9263 0.053 Uiso 1 1 calc R . .
C15 C 1.3096(8) 0.7899(8) 1.1343(7) 0.064(3) Uani 1 1 d . . .
H15A H 1.2497 0.8052 1.1866 0.077 Uiso 1 1 calc R . .
C16 C 1.4250(6) 0.6626(7) 1.0675(6) 0.0410(19) Uani 1 1 d . . .
H16A H 1.4446 0.5889 1.0745 0.049 Uiso 1 1 calc R . .
C17 C 1.3379(6) 0.6833(7) 1.1477(6) 0.0392(19) Uani 1 1 d . . .
O18 O 1.2778(4) 0.6032(5) 1.2409(4) 0.0461(14) Uani 1 1 d . . .
C19 C 1.3167(7) 0.4922(7) 1.2662(6) 0.049(2) Uani 1 1 d . . .
H19A H 1.2815 0.4484 1.3436 0.059 Uiso 1 1 calc R . .
H19B H 1.3951 0.4908 1.2550 0.059 Uiso 1 1 calc R . .
C20 C 1.2975(6) 0.4404(7) 1.2016(5) 0.0373(18) Uani 1 1 d . A .
C21 C 1.2772(5) 0.3939(6) 1.1540(5) 0.0339(17) Uani 1 1 d . . .
C31 C 1.6446(5) 0.2958(6) 0.5966(5) 0.0323(16) Uani 1 1 d . . .
H31A H 1.6344 0.2312 0.5837 0.039 Uiso 1 1 calc R . .
H31B H 1.6871 0.2707 0.6480 0.039 Uiso 1 1 calc R . .
C32 C 1.5339(5) 0.3354(6) 0.6501(5) 0.0275(15) Uani 1 1 d . . .
H32A H 1.5432 0.3912 0.6754 0.033 Uiso 1 1 calc R . .
H32B H 1.4941 0.3706 0.5964 0.033 Uiso 1 1 calc R . .
C33 C 1.4693(5) 0.2411(6) 0.7448(5) 0.0302(16) Uani 1 1 d . A .
H33A H 1.5152 0.1965 0.7905 0.036 Uiso 1 1 calc R . .
H33B H 1.4473 0.1933 0.7176 0.036 Uiso 1 1 calc R . .
C34 C 1.3695(5) 0.2810(6) 0.8130(5) 0.0275(15) Uani 1 1 d . . .
H34A H 1.3241 0.3271 0.7673 0.033 Uiso 1 1 calc R A .
H34B H 1.3912 0.3266 0.8426 0.033 Uiso 1 1 calc R . .
C35 C 1.3042(5) 0.1822(6) 0.9067(5) 0.0297(15) Uani 1 1 d . A .
H35A H 1.3512 0.1334 0.9493 0.036 Uiso 1 1 calc R . .
H35B H 1.2786 0.1393 0.8769 0.036 Uiso 1 1 calc R . .
C1A C 1.8596(3) 0.3398(4) 0.4545(3) 0.0302(16) Uani 1 1 d G . .
C1B C 1.8947(3) 0.2574(4) 0.4146(4) 0.052(2) Uani 1 1 d G . .
H1BA H 1.8476 0.2307 0.3927 0.062 Uiso 1 1 calc R . .
C1C C 1.9987(4) 0.2143(4) 0.4068(4) 0.065(3) Uani 1 1 d G . .
H1CA H 2.0227 0.1580 0.3796 0.078 Uiso 1 1 calc R . .
C1D C 2.0675(3) 0.2534(4) 0.4388(4) 0.054(2) Uani 1 1 d G . .
H1DA H 2.1386 0.2239 0.4335 0.065 Uiso 1 1 calc R . .
C1E C 2.0324(3) 0.3358(4) 0.4787(4) 0.047(2) Uani 1 1 d G . .
H1EA H 2.0795 0.3626 0.5005 0.056 Uiso 1 1 calc R . .
C1F C 1.9285(4) 0.3790(4) 0.4865(4) 0.0406(18) Uani 1 1 d G . .
H1FA H 1.9045 0.4353 0.5137 0.049 Uiso 1 1 calc R . .
C1G C 1.6822(3) 0.3868(4) 0.3634(3) 0.0310(16) Uani 1 1 d G . .
C1H C 1.5866(3) 0.3382(4) 0.3845(3) 0.044(2) Uani 1 1 d G . .
H1HA H 1.5418 0.3047 0.4569 0.053 Uiso 1 1 calc R . .
C1I C 1.5566(3) 0.3387(5) 0.2999(4) 0.051(2) Uani 1 1 d G . .
H1IA H 1.4913 0.3056 0.3144 0.061 Uiso 1 1 calc R . .
C1J C 1.6222(4) 0.3878(5) 0.1940(3) 0.051(2) Uani 1 1 d G . .
H1JA H 1.6016 0.3881 0.1362 0.061 Uiso 1 1 calc R . .
C1K C 1.7177(4) 0.4363(4) 0.1729(3) 0.049(2) Uani 1 1 d G . .
H1KA H 1.7625 0.4698 0.1005 0.058 Uiso 1 1 calc R . .
C1L C 1.7477(3) 0.4358(4) 0.2575(3) 0.0361(17) Uani 1 1 d G . .
H1LA H 1.8130 0.4690 0.2430 0.043 Uiso 1 1 calc R . .
C2A C 1.1148(9) 0.1006(8) 1.0897(7) 0.026(6) Uiso 0.50 1 d PG A 1
C2B C 1.0997(9) 0.0675(8) 1.1994(8) 0.048(4) Uiso 0.50 1 d PG A 1
H2BA H 1.1289 0.1093 1.2240 0.057 Uiso 0.50 1 calc PR A 1
C2C C 1.0420(9) -0.0268(9) 1.2733(5) 0.054(4) Uiso 0.50 1 d PG A 1
H2CA H 1.0317 -0.0495 1.3483 0.065 Uiso 0.50 1 calc PR A 1
C2D C 0.9993(9) -0.0880(8) 1.2374(7) 0.051(5) Uiso 0.50 1 d PG A 1
H2DA H 0.9598 -0.1525 1.2878 0.061 Uiso 0.50 1 calc PR A 1
C2E C 1.0143(8) -0.0549(8) 1.1276(8) 0.044(4) Uiso 0.50 1 d PG A 1
H2EA H 0.9851 -0.0968 1.1031 0.053 Uiso 0.50 1 calc PR A 1
C2F C 1.0721(8) 0.0394(9) 1.0538(5) 0.037(3) Uiso 0.50 1 d PG A 1
H2FA H 1.0824 0.0620 0.9788 0.045 Uiso 0.50 1 calc PR A 1
C2A C 1.1070(8) 0.1108(7) 1.0957(7) 0.027(6) Uiso 0.50 1 d PG A 2
C2B C 1.1174(7) 0.0119(9) 1.0825(6) 0.036(3) Uiso 0.50 1 d PG A 2
H2BB H 1.1654 0.0059 1.0182 0.043 Uiso 0.50 1 calc PR A 2
C2C C 1.0576(9) -0.0782(7) 1.1635(8) 0.056(5) Uiso 0.50 1 d PG A 2
H2CB H 1.0647 -0.1458 1.1545 0.067 Uiso 0.50 1 calc PR A 2
C2D C 0.9874(8) -0.0694(7) 1.2575(7) 0.046(5) Uiso 0.50 1 d PG A 2
H2DB H 0.9465 -0.1310 1.3128 0.055 Uiso 0.50 1 calc PR A 2
C2E C 0.9770(7) 0.0295(8) 1.2707(6) 0.037(3) Uiso 0.50 1 d PG A 2
H2EB H 0.9290 0.0355 1.3350 0.044 Uiso 0.50 1 calc PR A 2
C2F C 1.0368(9) 0.1196(7) 1.1897(8) 0.049(4) Uiso 0.50 1 d PG A 2
H2FB H 1.0297 0.1872 1.1987 0.059 Uiso 0.50 1 calc PR A 2
C2G C 1.1026(3) 0.3089(4) 0.9123(3) 0.0306(16) Uani 1 1 d G A .
C2H C 1.0335(4) 0.3871(4) 0.9431(3) 0.0404(18) Uani 1 1 d G . .
H2HA H 1.0324 0.3974 1.0054 0.049 Uiso 1 1 calc R A .
C2I C 0.9659(4) 0.4502(4) 0.8827(4) 0.049(2) Uani 1 1 d G A .
H2IA H 0.9187 0.5037 0.9038 0.059 Uiso 1 1 calc R . .
C2J C 0.9675(3) 0.4352(4) 0.7915(3) 0.045(2) Uani 1 1 d G . .
H2JA H 0.9213 0.4784 0.7503 0.054 Uiso 1 1 calc R A .
C2K C 1.0366(4) 0.3571(4) 0.7607(3) 0.0380(18) Uani 1 1 d G A .
H2KA H 1.0377 0.3468 0.6984 0.046 Uiso 1 1 calc R . .
C2L C 1.1042(3) 0.2939(3) 0.8211(3) 0.0327(16) Uani 1 1 d G . .
H2LA H 1.1514 0.2405 0.8000 0.039 Uiso 1 1 calc R A .
C41 C 1.1847(8) -0.2192(11) 0.9442(9) 0.089(4) Uani 1 1 d . . .
H41A H 1.2432 -0.2717 0.9606 0.133 Uiso 1 1 calc R . .
H41B H 1.1535 -0.2367 0.8996 0.133 Uiso 1 1 calc R . .
H41C H 1.1290 -0.2237 1.0117 0.133 Uiso 1 1 calc R . .
C42 C 1.2265(10) -0.1100(10) 0.8868(7) 0.065(3) Uani 1 1 d . . .
N43 N 1.2423(9) -0.0243(11) 0.8441(7) 0.100(4) Uani 1 1 d . . .

loop_
_atom_site_aniso_label
_atom_site_aniso_U_11
_atom_site_aniso_U_22
_atom_site_aniso_U_33
_atom_site_aniso_U_23
_atom_site_aniso_U_13
_atom_site_aniso_U_12
Au1 0.02197(15) 0.04213(19) 0.02865(14) -0.01798(12) -0.00752(10) 0.00047(13)
Au2 0.02415(15) 0.03546(18) 0.03070(15) -0.01596(12) -0.00736(10) -0.00098(12)
P1 0.0203(9) 0.0402(11) 0.0261(8) -0.0155(8) -0.0062(6) 0.0015(8)
P2 0.0225(9) 0.0322(11) 0.0276(8) -0.0136(7) -0.0041(7) -0.0023(8)
C1 0.027(4) 0.050(5) 0.038(4) -0.025(4) -0.013(3) 0.003(4)
C2 0.039(4) 0.053(6) 0.036(4) -0.023(4) -0.016(3) 0.009(4)
C3 0.071(6) 0.054(6) 0.050(5) -0.029(4) -0.024(4) 0.014(5)
O4 0.076(4) 0.047(4) 0.064(4) -0.024(3) -0.029(3) -0.002(3)
C5 0.078(7) 0.040(5) 0.052(5) -0.022(4) -0.029(5) 0.011(5)
C6 0.097(8) 0.055(7) 0.066(6) -0.014(5) -0.029(6) -0.026(6)
C7 0.060(6) 0.058(6) 0.057(5) -0.031(4) -0.038(4) 0.018(5)
C8 0.135(11) 0.077(8) 0.053(6) -0.017(5) -0.038(6) -0.039(8)
C9 0.078(7) 0.070(7) 0.055(5) -0.034(5) -0.024(5) 0.012(6)
C10 0.108(9) 0.037(6) 0.048(5) -0.010(4) -0.027(5) -0.016(6)
O11 0.192(9) 0.055(5) 0.050(4) -0.026(3) -0.031(5) -0.022(5)
C12 0.113(8) 0.039(5) 0.043(5) -0.011(4) -0.045(5) -0.008(5)
C13 0.159(11) 0.041(6) 0.038(5) -0.022(4) -0.042(6) 0.021(6)
C14 0.035(4) 0.051(6) 0.056(5) -0.026(4) -0.023(4) 0.004(4)
C15 0.095(7) 0.066(7) 0.049(5) -0.037(5) -0.045(5) 0.045(6)
C16 0.028(4) 0.040(5) 0.068(5) -0.030(4) -0.023(4) 0.007(4)
C17 0.043(5) 0.045(5) 0.049(4) -0.029(4) -0.032(4) 0.017(4)
O18 0.044(3) 0.054(4) 0.052(3) -0.032(3) -0.018(3) 0.005(3)
C19 0.055(5) 0.058(6) 0.045(4) -0.028(4) -0.017(4) -0.002(5)
C20 0.033(4) 0.046(5) 0.032(4) -0.017(3) -0.009(3) 0.004(4)
C21 0.033(4) 0.040(5) 0.035(4) -0.018(3) -0.013(3) -0.004(4)
C31 0.025(4) 0.037(4) 0.028(3) -0.009(3) -0.004(3) 0.000(3)
C32 0.020(3) 0.036(4) 0.024(3) -0.010(3) -0.006(2) -0.002(3)
C33 0.027(4) 0.037(4) 0.026(3) -0.012(3) -0.004(3) -0.005(3)
C34 0.017(3) 0.037(4) 0.025(3) -0.010(3) -0.003(2) -0.002(3)
C35 0.024(4) 0.028(4) 0.033(3) -0.012(3) -0.005(3) 0.002(3)
C1A 0.024(4) 0.035(4) 0.024(3) -0.008(3) -0.004(3) 0.003(3)
C1B 0.039(5) 0.076(7) 0.062(5) -0.050(5) -0.021(4) 0.024(5)
C1C 0.046(5) 0.105(9) 0.069(6) -0.064(6) -0.024(4) 0.034(5)
C1D 0.022(4) 0.076(7) 0.042(4) -0.010(4) -0.007(3) 0.014(4)
C1E 0.033(4) 0.054(6) 0.042(4) -0.003(4) -0.016(3) -0.007(4)
C1F 0.029(4) 0.048(5) 0.043(4) -0.015(4) -0.014(3) 0.001(4)
C1G 0.034(4) 0.028(4) 0.034(4) -0.016(3) -0.013(3) 0.008(3)
C1H 0.031(4) 0.064(6) 0.046(4) -0.032(4) -0.010(3) -0.002(4)
C1I 0.042(5) 0.065(6) 0.065(5) -0.036(5) -0.027(4) 0.001(4)
C1J 0.077(6) 0.048(5) 0.050(5) -0.029(4) -0.040(5) 0.014(5)
C1K 0.071(6) 0.042(5) 0.039(4) -0.020(4) -0.023(4) 0.009(5)
C1L 0.040(4) 0.036(5) 0.035(4) -0.018(3) -0.012(3) 0.004(4)
C2G 0.023(4) 0.035(4) 0.032(3) -0.011(3) -0.004(3) -0.007(3)
C2H 0.037(4) 0.045(5) 0.044(4) -0.019(4) -0.018(3) 0.005(4)
C2I 0.040(5) 0.054(6) 0.052(5) -0.022(4) -0.016(4) 0.009(4)
C2J 0.034(4) 0.055(6) 0.038(4) -0.008(4) -0.015(3) 0.002(4)
C2K 0.031(4) 0.045(5) 0.033(4) -0.010(3) -0.007(3) -0.008(4)
C2L 0.030(4) 0.035(4) 0.030(3) -0.012(3) -0.004(3) -0.009(3)
C41 0.056(7) 0.109(11) 0.112(9) -0.059(8) -0.018(6) -0.002(7)
C42 0.097(9) 0.073(8) 0.038(5) -0.028(5) -0.023(5) -0.009(7)
N43 0.129(9) 0.125(10) 0.058(6) -0.035(6) -0.015(6) -0.061(8)

loop_
_geom_bond_atom_site_label_1
_geom_bond_atom_site_label_2
_geom_bond_distance
_geom_bond_site_symmetry_2
_geom_bond_publ_flag
Au1 C1 2.029(8) . ?
Au1 P1 2.280(2) . ?
Au2 C21 1.995(7) . ?
Au2 P2 2.2670(18) . ?
P1 C1A 1.819(4) . ?
P1 C31 1.820(6) . ?
P1 C1G 1.826(3) . ?
P2 C2A 1.814(7) . ?
P2 C2G 1.819(4) . ?
P2 C35 1.832(6) . ?
P2 C2A 1.843(7) . ?
C1 C2 1.173(11) . ?
C2 C3 1.478(12) . ?
C3 O4 1.424(9) . ?
O4 C5 1.383(10) . ?
C5 C7 1.365(12) . ?
C5 C6 1.389(12) . ?
C6 C8 1.424(14) . ?
C7 C9 1.366(11) . ?
C8 C10 1.343(14) . ?
C9 C10 1.371(12) . ?
C10 O11 1.392(11) . ?
O11 C12 1.409(11) . ?
C12 C14 1.362(11) . ?
C12 C13 1.367(13) . ?
C13 C15 1.361(13) . ?
C14 C16 1.364(11) . ?
C15 C17 1.366(11) . ?
C16 C17 1.409(10) . ?
C17 O18 1.383(9) . ?
O18 C19 1.429(10) . ?
C19 C20 1.461(10) . ?
C20 C21 1.200(9) . ?
C31 C32 1.530(8) . ?
C32 C33 1.511(9) . ?
C33 C34 1.521(8) . ?
C34 C35 1.544(9) . ?
C1A C1B 1.3900 . ?
C1A C1F 1.3900 . ?
C1B C1C 1.3900 . ?
C1C C1D 1.3900 . ?
C1D C1E 1.3900 . ?
C1E C1F 1.3900 . ?
C1G C1H 1.3900 . ?
C1G C1L 1.3900 . ?
C1H C1I 1.3900 . ?
C1I C1J 1.3900 . ?
C1J C1K 1.3900 . ?
C1K C1L 1.3900 . ?
C2A C2B 1.3900 . ?
C2A C2F 1.3900 . ?
C2B C2C 1.3900 . ?
C2C C2D 1.3900 . ?
C2D C2E 1.3900 . ?
C2E C2F 1.3900 . ?
C2A C2B 1.3900 . ?
C2A C2F 1.3900 . ?
C2B C2C 1.3900 . ?
C2C C2D 1.3900 . ?
C2D C2E 1.3900 . ?
C2E C2F 1.3900 . ?
C2G C2H 1.3900 . ?
C2G C2L 1.3900 . ?
C2H C2I 1.3900 . ?
C2I C2J 1.3900 . ?
C2J C2K 1.3900 . ?
C2K C2L 1.3900 . ?
C41 C42 1.434(15) . ?
C42 N43 1.066(13) . ?
